data_4304273
loop_
_publ_author_name
'Mohammad Habib'
'Tapan K. Karmakar'
'Guillem Arom\'i'
'Jordi Ribas-Ari\~no'
'Hoong-Kun Fun'
'Suchada Chantrapromma'
'Swapan K. Chandra'

_publ_section_title
;
A Versatile Series of Nickel(II) Complexes Derived from Tetradentate
Imine/Pyridyl Ligands and Various Pseudohalides: Azide and Cyanate
Compared
;
_journal_name_full 'Inorganic Chemistry'
_journal_page_first 4109
_journal_page_last 4117
_journal_paper_doi 10.1021/ic701754u
_journal_volume 47
_journal_year 2008
_chemical_formula_sum 'C54 H44 Cl2 N10 Ni2 O10'
_chemical_formula_weight 1181.31
_chemical_name_systematic
; 
 ? 
;
_space_group_IT_number 14
_symmetry_cell_setting monoclinic
_symmetry_space_group_name_Hall '-P 2yn'
_symmetry_space_group_name_H-M 'P 1 21/n 1'
_atom_sites_solution_hydrogens geom
_atom_sites_solution_primary direct
_atom_sites_solution_secondary difmap
_audit_creation_method SHELXL-97
_cell_angle_alpha 90.00
_cell_angle_beta 99.1680(10)
_cell_angle_gamma 90.00
_cell_formula_units_Z 4
_cell_length_a 10.2354(7)
_cell_length_b 18.1502(13)
_cell_length_c 28.615(2)
_cell_measurement_temperature 293(2)
_cell_volume 5248.0(6)
_computing_structure_refinement 'SHELXL-97 (Sheldrick, 1997)'
_computing_structure_solution 'SHELXS-97 (Sheldrick, 1990)'
_diffrn_ambient_temperature 293(2)
_diffrn_measured_fraction_theta_full 0.979
_diffrn_measured_fraction_theta_max 0.979
_diffrn_radiation_monochromator graphite
_diffrn_radiation_source 'fine-focus sealed tube'
_diffrn_radiation_type MoK\a
_diffrn_radiation_wavelength 0.71073
_diffrn_reflns_av_R_equivalents 0.0435
_diffrn_reflns_av_sigmaI/netI 0.0588
_diffrn_reflns_limit_h_max 13
_diffrn_reflns_limit_h_min -13
_diffrn_reflns_limit_k_max 23
_diffrn_reflns_limit_k_min -16
_diffrn_reflns_limit_l_max 35
_diffrn_reflns_limit_l_min -38
_diffrn_reflns_number 34445
_diffrn_reflns_theta_full 28.35
_diffrn_reflns_theta_max 28.35
_diffrn_reflns_theta_min 2.25
_exptl_absorpt_coefficient_mu 0.889
_exptl_crystal_density_diffrn 1.495
_exptl_crystal_density_method 'not measured'
_exptl_crystal_F_000 2432
_refine_diff_density_max 1.007
_refine_diff_density_min -0.928
_refine_diff_density_rms 0.138
_refine_ls_extinction_method none
_refine_ls_goodness_of_fit_ref 1.321
_refine_ls_hydrogen_treatment mixed
_refine_ls_matrix_type full
_refine_ls_number_parameters 703
_refine_ls_number_reflns 12840
_refine_ls_number_restraints 0
_refine_ls_restrained_S_all 1.321
_refine_ls_R_factor_all 0.0890
_refine_ls_R_factor_gt 0.0602
_refine_ls_shift/su_max 0.001
_refine_ls_shift/su_mean 0.000
_refine_ls_structure_factor_coef Fsqd
_refine_ls_weighting_details 'calc w=1/[\s^2^(Fo^2^)+(0.1000P)^2^+0.0000P] where P=(Fo^2^+2Fc^2^)/3'
_refine_ls_weighting_scheme calc
_refine_ls_wR_factor_gt 0.1601
_refine_ls_wR_factor_ref 0.2079
_reflns_number_gt 9629
_reflns_number_total 12840
_reflns_threshold_expression >2sigma(I)
_cod_data_source_file ic701754u-file001_4.cif
_cod_data_source_block Compd.4
_cod_depositor_comments
;
The following automatic conversions were performed:
'_symmetry_cell_setting' value 'Monoclinic' changed to 'monoclinic'
according to '/home/saulius/struct/CIF-dictionaries/cif_core.dic'
dictionary named 'cif_core.dic' version 2.4.1 from 2010-06-29.

Automatic conversion script
Id: cif_fix_enum 1527 2010-12-29 10:47:43Z saulius 
;
_cod_original_cell_volume 5247.9(6)
_cod_original_sg_symbol_H-M 'P 1 21/n 1 '
_cod_database_code 4304273

loop_
_symmetry_equiv_pos_as_xyz
'x, y, z'
'-x+1/2, y+1/2, -z+1/2'
'-x, -y, -z'
'x-1/2, -y-1/2, z-1/2'

loop_
_atom_site_label
_atom_site_type_symbol
_atom_site_fract_x
_atom_site_fract_y
_atom_site_fract_z
_atom_site_U_iso_or_equiv
_atom_site_adp_type
_atom_site_occupancy
_atom_site_symmetry_multiplicity
_atom_site_calc_flag
_atom_site_refinement_flags
_atom_site_disorder_assembly
_atom_site_disorder_group
Ni1 Ni -0.00706(5) 0.74072(3) 0.223520(16) 0.01426(13) Uani 1 1 d . . .
Ni2 Ni -0.08042(5) 0.73277(3) 0.114260(16) 0.01465(14) Uani 1 1 d . . .
Cl1 Cl 0.73335(10) 0.42450(6) 0.09793(3) 0.0251(2) Uani 1 1 d . . .
Cl2 Cl 0.10935(10) 1.05789(6) 0.09143(3) 0.0263(2) Uani 1 1 d . . .
O1 O 0.2953(3) 0.7467(2) 0.13903(13) 0.0419(9) Uani 1 1 d . . .
O2 O -0.4013(3) 0.73975(17) 0.16576(12) 0.0316(7) Uani 1 1 d . . .
O3 O 0.8597(3) 0.3903(2) 0.11214(12) 0.0418(9) Uani 1 1 d . . .
O4 O 0.7129(3) 0.4828(2) 0.12867(13) 0.0530(11) Uani 1 1 d . . .
O5 O 0.7283(7) 0.4558(3) 0.05273(15) 0.121(3) Uani 1 1 d . . .
O6 O 0.6343(4) 0.3725(2) 0.0954(3) 0.120(3) Uani 1 1 d . . .
O7 O 0.1333(3) 0.98188(17) 0.10355(11) 0.0344(8) Uani 1 1 d . . .
O8 O -0.0247(3) 1.0764(2) 0.09709(12) 0.0488(10) Uani 1 1 d . . .
O9 O 0.1289(3) 1.0718(2) 0.04420(11) 0.0405(9) Uani 1 1 d . . .
O10 O 0.2002(4) 1.1028(2) 0.12311(13) 0.0478(9) Uani 1 1 d . . .
N1 N 0.0192(3) 0.74508(18) 0.05721(12) 0.0203(7) Uani 1 1 d . . .
N2 N 0.0026(3) 0.62893(16) 0.11146(10) 0.0139(6) Uani 1 1 d . . .
N3 N 0.0352(3) 0.62939(18) 0.22737(11) 0.0168(7) Uani 1 1 d . . .
N4 N -0.1030(3) 0.70770(18) 0.27919(10) 0.0160(6) Uani 1 1 d . . .
N5 N 0.1473(3) 0.77782(17) 0.27341(10) 0.0146(6) Uani 1 1 d . . .
N6 N -0.0456(3) 0.85295(17) 0.22361(10) 0.0153(6) Uani 1 1 d . . .
N7 N -0.1644(3) 0.83621(17) 0.11024(11) 0.0172(7) Uani 1 1 d . . .
N8 N -0.2564(3) 0.71336(18) 0.06977(10) 0.0173(7) Uani 1 1 d . . .
N9 N 0.0858(3) 0.76010(17) 0.16516(11) 0.0156(6) Uani 1 1 d . . .
N10 N -0.1707(3) 0.71250(18) 0.17392(10) 0.0154(6) Uani 1 1 d . . .
C1 C 0.0266(4) 0.8047(3) 0.03057(16) 0.0298(10) Uani 1 1 d . . .
H1 H -0.0094 0.8486 0.0394 0.036 Uiso 1 1 calc R . .
C2 C 0.0859(4) 0.8038(3) -0.00977(16) 0.0336(11) Uani 1 1 d . . .
H2 H 0.0899 0.8465 -0.0275 0.040 Uiso 1 1 calc R . .
C3 C 0.1391(5) 0.7387(3) -0.02326(16) 0.0313(11) Uani 1 1 d . . .
H3 H 0.1767 0.7364 -0.0507 0.038 Uiso 1 1 calc R . .
C4 C 0.1352(4) 0.6771(3) 0.00481(13) 0.0247(9) Uani 1 1 d . . .
H4 H 0.1716 0.6328 -0.0031 0.030 Uiso 1 1 calc R . .
C5 C 0.0762(4) 0.6828(2) 0.04497(12) 0.0176(8) Uani 1 1 d . . .
C6 C 0.0723(3) 0.6200(2) 0.07821(13) 0.0158(7) Uani 1 1 d . . .
C7 C 0.1557(4) 0.5540(2) 0.07313(12) 0.0174(8) Uani 1 1 d . . .
C8 C 0.1000(4) 0.4867(2) 0.05723(13) 0.0230(9) Uani 1 1 d . . .
H8 H 0.0088 0.4825 0.0485 0.028 Uiso 1 1 calc R . .
C9 C 0.1806(5) 0.4258(2) 0.05443(14) 0.0275(10) Uani 1 1 d . . .
H9 H 0.1437 0.3807 0.0439 0.033 Uiso 1 1 calc R . .
C10 C 0.3163(5) 0.4326(3) 0.06741(14) 0.0310(10) Uani 1 1 d . . .
H10 H 0.3702 0.3916 0.0660 0.037 Uiso 1 1 calc R . .
C11 C 0.3729(4) 0.5001(3) 0.08256(14) 0.0291(10) Uani 1 1 d . . .
H11 H 0.4641 0.5043 0.0912 0.035 Uiso 1 1 calc R . .
C12 C 0.2927(4) 0.5606(2) 0.08463(13) 0.0230(9) Uani 1 1 d . . .
H12 H 0.3301 0.6061 0.0937 0.028 Uiso 1 1 calc R . .
C13 C 0.0028(4) 0.5724(2) 0.14847(12) 0.0168(8) Uani 1 1 d . . .
H13A H 0.0258 0.5252 0.1362 0.020 Uiso 1 1 calc R . .
H13B H -0.0856 0.5683 0.1564 0.020 Uiso 1 1 calc R . .
C14 C 0.1007(4) 0.5904(2) 0.19352(13) 0.0170(8) Uani 1 1 d . . .
H14A H 0.1385 0.5450 0.2076 0.020 Uiso 1 1 calc R . .
H14B H 0.1722 0.6204 0.1854 0.020 Uiso 1 1 calc R . .
C15 C -0.0152(4) 0.5932(2) 0.25893(12) 0.0149(7) Uani 1 1 d . . .
C16 C 0.0013(4) 0.5118(2) 0.26630(13) 0.0168(8) Uani 1 1 d . . .
C17 C -0.0762(4) 0.4614(2) 0.23783(14) 0.0233(9) Uani 1 1 d . . .
H17 H -0.1441 0.4775 0.2145 0.028 Uiso 1 1 calc R . .
C18 C -0.0506(4) 0.3861(2) 0.24463(15) 0.0263(9) Uani 1 1 d . . .
H18 H -0.1017 0.3520 0.2256 0.032 Uiso 1 1 calc R . .
C19 C 0.0492(4) 0.3621(2) 0.27920(14) 0.0248(9) Uani 1 1 d . . .
H19 H 0.0646 0.3119 0.2837 0.030 Uiso 1 1 calc R . .
C20 C 0.1272(4) 0.4128(2) 0.30743(13) 0.0227(9) Uani 1 1 d . . .
H20 H 0.1960 0.3966 0.3304 0.027 Uiso 1 1 calc R . .
C21 C 0.1022(4) 0.4873(2) 0.30132(13) 0.0208(8) Uani 1 1 d . . .
H21 H 0.1531 0.5212 0.3207 0.025 Uiso 1 1 calc R . .
C22 C -0.0947(4) 0.6356(2) 0.28831(13) 0.0179(8) Uani 1 1 d . . .
C23 C -0.1574(4) 0.6032(2) 0.32278(14) 0.0229(9) Uani 1 1 d . . .
H23 H -0.1491 0.5529 0.3287 0.028 Uiso 1 1 calc R . .
C24 C -0.2324(4) 0.6468(2) 0.34820(15) 0.0276(9) Uani 1 1 d . . .
H24 H -0.2772 0.6260 0.3708 0.033 Uiso 1 1 calc R . .
C25 C -0.2391(4) 0.7217(2) 0.33933(13) 0.0231(9) Uani 1 1 d . . .
H25 H -0.2876 0.7524 0.3562 0.028 Uiso 1 1 calc R . .
C26 C -0.1721(4) 0.7504(2) 0.30480(15) 0.0236(9) Uani 1 1 d . . .
H26 H -0.1753 0.8009 0.2993 0.028 Uiso 1 1 calc R . .
C27 C 0.2402(4) 0.7373(2) 0.29950(15) 0.0227(9) Uani 1 1 d . . .
H27 H 0.2388 0.6865 0.2952 0.027 Uiso 1 1 calc R . .
C28 C 0.3392(4) 0.7678(2) 0.33283(14) 0.0229(9) Uani 1 1 d . . .
H28 H 0.4033 0.7380 0.3502 0.027 Uiso 1 1 calc R . .
C29 C 0.3403(4) 0.8428(2) 0.33965(13) 0.0223(8) Uani 1 1 d . . .
H29 H 0.4062 0.8647 0.3614 0.027 Uiso 1 1 calc R . .
C30 C 0.2428(4) 0.8851(2) 0.31386(13) 0.0212(8) Uani 1 1 d . . .
H30 H 0.2412 0.9358 0.3183 0.025 Uiso 1 1 calc R . .
C31 C 0.1470(4) 0.8511(2) 0.28117(12) 0.0155(7) Uani 1 1 d . . .
C32 C 0.0382(4) 0.8921(2) 0.25159(12) 0.0162(7) Uani 1 1 d . . .
C33 C 0.0323(4) 0.9732(2) 0.25543(12) 0.0161(7) Uani 1 1 d . . .
C34 C -0.0061(4) 1.0044(2) 0.29585(14) 0.0242(9) Uani 1 1 d . . .
H34 H -0.0228 0.9740 0.3204 0.029 Uiso 1 1 calc R . .
C35 C -0.0194(5) 1.0790(2) 0.29978(16) 0.0318(10) Uani 1 1 d . . .
H35 H -0.0441 1.0991 0.3269 0.038 Uiso 1 1 calc R . .
C36 C 0.0042(4) 1.1248(2) 0.26286(15) 0.0288(10) Uani 1 1 d . . .
H36 H -0.0049 1.1756 0.2652 0.035 Uiso 1 1 calc R . .
C37 C 0.0411(4) 1.0942(2) 0.22308(14) 0.0230(9) Uani 1 1 d . . .
H37 H 0.0560 1.1248 0.1984 0.028 Uiso 1 1 calc R . .
C38 C 0.0566(4) 1.0185(2) 0.21895(13) 0.0189(8) Uani 1 1 d . . .
H38 H 0.0829 0.9987 0.1920 0.023 Uiso 1 1 calc R . .
C39 C -0.1501(4) 0.8900(2) 0.19066(13) 0.0172(8) Uani 1 1 d . . .
H39A H -0.1654 0.9387 0.2027 0.021 Uiso 1 1 calc R . .
H39B H -0.2317 0.8622 0.1887 0.021 Uiso 1 1 calc R . .
C40 C -0.1123(4) 0.8972(2) 0.14064(12) 0.0177(8) Uani 1 1 d . . .
H40A H -0.1469 0.9432 0.1265 0.021 Uiso 1 1 calc R . .
H40B H -0.0167 0.8984 0.1432 0.021 Uiso 1 1 calc R . .
C41 C -0.2745(4) 0.8427(2) 0.08104(13) 0.0192(8) Uani 1 1 d . . .
C42 C -0.3509(4) 0.9132(2) 0.07272(12) 0.0181(8) Uani 1 1 d . . .
C43 C -0.4726(4) 0.9192(2) 0.08848(14) 0.0264(9) Uani 1 1 d . . .
H43 H -0.5066 0.8796 0.1033 0.032 Uiso 1 1 calc R . .
C44 C -0.5424(5) 0.9849(3) 0.08188(15) 0.0334(11) Uani 1 1 d . . .
H44 H -0.6236 0.9894 0.0923 0.040 Uiso 1 1 calc R . .
C45 C -0.4921(5) 1.0436(3) 0.05999(15) 0.0337(11) Uani 1 1 d . . .
H45 H -0.5387 1.0878 0.0561 0.040 Uiso 1 1 calc R . .
C46 C -0.3721(5) 1.0371(2) 0.04363(14) 0.0273(10) Uani 1 1 d . . .
H46 H -0.3389 1.0765 0.0284 0.033 Uiso 1 1 calc R . .
C47 C -0.3017(4) 0.9716(2) 0.05011(13) 0.0240(9) Uani 1 1 d . . .
H47 H -0.2213 0.9671 0.0392 0.029 Uiso 1 1 calc R . .
C48 C -0.3289(4) 0.7742(2) 0.05761(13) 0.0187(8) Uani 1 1 d . . .
C49 C -0.4491(4) 0.7715(3) 0.02704(15) 0.0278(10) Uani 1 1 d . . .
H49 H -0.4960 0.8144 0.0178 0.033 Uiso 1 1 calc R . .
C50 C -0.4975(4) 0.7029(3) 0.01060(15) 0.0312(10) Uani 1 1 d . . .
H50 H -0.5776 0.6994 -0.0099 0.037 Uiso 1 1 calc R . .
C51 C -0.4269(4) 0.6408(2) 0.02466(14) 0.0265(9) Uani 1 1 d . . .
H51 H -0.4593 0.5946 0.0147 0.032 Uiso 1 1 calc R . .
C52 C -0.3052(4) 0.6477(2) 0.05421(13) 0.0203(8) Uani 1 1 d . . .
H52 H -0.2564 0.6055 0.0634 0.024 Uiso 1 1 calc R . .
C53 C 0.1915(4) 0.7544(2) 0.15282(15) 0.0232(9) Uani 1 1 d . . .
C54 C -0.2860(4) 0.7258(2) 0.17084(13) 0.0168(8) Uani 1 1 d . . .

loop_
_atom_site_aniso_label
_atom_site_aniso_U_11
_atom_site_aniso_U_22
_atom_site_aniso_U_33
_atom_site_aniso_U_23
_atom_site_aniso_U_13
_atom_site_aniso_U_12
Ni1 0.0148(3) 0.0117(3) 0.0165(3) -0.00005(18) 0.00305(18) 0.00095(18)
Ni2 0.0139(3) 0.0143(3) 0.0165(3) 0.00134(18) 0.00475(18) 0.00186(18)
Cl1 0.0255(5) 0.0250(5) 0.0236(5) -0.0048(4) -0.0001(4) 0.0032(4)
Cl2 0.0241(5) 0.0323(6) 0.0241(5) 0.0097(4) 0.0088(4) 0.0103(4)
O1 0.0160(16) 0.053(2) 0.060(2) -0.0225(18) 0.0144(15) -0.0058(15)
O2 0.0206(16) 0.0295(18) 0.047(2) 0.0042(14) 0.0118(14) 0.0033(13)
O3 0.0223(17) 0.045(2) 0.057(2) -0.0024(18) 0.0024(15) 0.0096(15)
O4 0.033(2) 0.070(3) 0.051(2) -0.037(2) -0.0084(16) 0.0155(18)
O5 0.197(6) 0.133(5) 0.044(3) 0.040(3) 0.056(3) 0.128(5)
O6 0.031(2) 0.030(2) 0.279(8) 0.008(4) -0.034(3) -0.0074(19)
O7 0.0349(18) 0.0254(17) 0.0453(19) 0.0116(15) 0.0142(15) 0.0006(14)
O8 0.0310(19) 0.079(3) 0.0406(19) 0.0262(19) 0.0190(15) 0.0274(19)
O9 0.044(2) 0.053(2) 0.0296(17) 0.0135(16) 0.0206(15) 0.0182(17)
O10 0.056(2) 0.035(2) 0.049(2) -0.0002(17) -0.0015(18) 0.0034(18)
N1 0.0210(18) 0.0205(18) 0.0217(17) 0.0096(13) 0.0102(13) 0.0061(14)
N2 0.0154(16) 0.0122(15) 0.0148(15) 0.0030(11) 0.0043(12) 0.0014(12)
N3 0.0117(15) 0.0191(17) 0.0192(16) -0.0001(13) 0.0008(12) 0.0016(12)
N4 0.0163(16) 0.0179(17) 0.0145(15) -0.0002(12) 0.0042(12) 0.0012(13)
N5 0.0145(16) 0.0136(16) 0.0152(15) -0.0022(12) 0.0005(12) 0.0014(12)
N6 0.0137(15) 0.0152(16) 0.0173(15) -0.0040(12) 0.0033(12) 0.0008(12)
N7 0.0160(16) 0.0174(17) 0.0193(16) 0.0019(13) 0.0062(12) -0.0001(13)
N8 0.0152(16) 0.0224(17) 0.0137(15) -0.0027(13) 0.0009(12) 0.0000(13)
N9 0.0135(16) 0.0169(16) 0.0174(16) 0.0011(12) 0.0053(12) 0.0003(12)
N10 0.0155(16) 0.0179(16) 0.0134(15) 0.0037(12) 0.0045(12) 0.0018(13)
C1 0.024(2) 0.028(2) 0.039(2) 0.012(2) 0.0107(18) 0.0098(18)
C2 0.031(2) 0.039(3) 0.035(2) 0.026(2) 0.0172(19) 0.014(2)
C3 0.029(2) 0.045(3) 0.022(2) 0.0126(19) 0.0109(18) 0.013(2)
C4 0.020(2) 0.036(3) 0.0200(19) 0.0063(17) 0.0092(15) 0.0106(18)
C5 0.0177(19) 0.022(2) 0.0129(17) 0.0024(15) 0.0031(14) 0.0044(15)
C6 0.0108(17) 0.0154(19) 0.0216(18) -0.0008(14) 0.0043(14) 0.0014(14)
C7 0.024(2) 0.019(2) 0.0122(17) -0.0013(14) 0.0098(14) 0.0038(16)
C8 0.028(2) 0.023(2) 0.0176(19) -0.0029(16) 0.0035(16) 0.0026(17)
C9 0.041(3) 0.021(2) 0.020(2) 0.0007(16) 0.0042(18) 0.0093(19)
C10 0.040(3) 0.034(3) 0.021(2) 0.0065(18) 0.0131(18) 0.020(2)
C11 0.024(2) 0.040(3) 0.024(2) 0.0028(19) 0.0069(17) 0.0123(19)
C12 0.020(2) 0.027(2) 0.023(2) 0.0033(17) 0.0080(16) 0.0049(17)
C13 0.022(2) 0.0111(18) 0.0183(18) 0.0055(14) 0.0073(15) 0.0019(15)
C14 0.0154(18) 0.0154(19) 0.0210(19) 0.0063(15) 0.0051(14) 0.0044(14)
C15 0.0171(19) 0.0116(18) 0.0159(17) 0.0016(13) 0.0021(14) -0.0048(14)
C16 0.022(2) 0.0132(19) 0.0169(18) 0.0026(14) 0.0074(14) -0.0001(15)
C17 0.024(2) 0.022(2) 0.024(2) -0.0007(16) 0.0038(16) 0.0001(17)
C18 0.028(2) 0.018(2) 0.034(2) -0.0032(18) 0.0082(18) -0.0092(17)
C19 0.033(2) 0.0121(19) 0.032(2) -0.0013(16) 0.0117(18) 0.0006(17)
C20 0.031(2) 0.021(2) 0.0174(19) 0.0057(16) 0.0059(16) 0.0054(17)
C21 0.023(2) 0.021(2) 0.0200(19) 0.0013(16) 0.0062(15) -0.0016(16)
C22 0.0182(19) 0.0123(18) 0.0234(19) 0.0031(15) 0.0035(15) -0.0005(14)
C23 0.021(2) 0.025(2) 0.024(2) 0.0010(17) 0.0070(16) 0.0016(17)
C24 0.026(2) 0.031(2) 0.028(2) 0.0059(18) 0.0114(17) 0.0025(18)
C25 0.029(2) 0.027(2) 0.0172(19) 0.0001(16) 0.0147(16) 0.0038(18)
C26 0.027(2) 0.017(2) 0.027(2) -0.0041(16) 0.0040(17) 0.0043(17)
C27 0.023(2) 0.016(2) 0.029(2) 0.0006(16) 0.0051(17) 0.0026(16)
C28 0.021(2) 0.025(2) 0.020(2) -0.0003(16) -0.0026(15) 0.0036(16)
C29 0.020(2) 0.025(2) 0.0204(19) -0.0056(16) -0.0006(15) 0.0000(16)
C30 0.027(2) 0.018(2) 0.0186(19) -0.0067(15) 0.0058(15) -0.0039(16)
C31 0.0170(19) 0.0153(19) 0.0147(17) 0.0015(14) 0.0040(14) -0.0021(14)
C32 0.0165(19) 0.0191(19) 0.0159(17) 0.0025(15) 0.0118(14) 0.0005(15)
C33 0.0188(19) 0.0122(18) 0.0158(17) -0.0005(14) -0.0017(14) -0.0005(14)
C34 0.037(2) 0.017(2) 0.0184(19) -0.0002(16) 0.0060(17) 0.0039(17)
C35 0.044(3) 0.026(2) 0.027(2) -0.0052(18) 0.0081(19) 0.005(2)
C36 0.037(3) 0.014(2) 0.033(2) 0.0016(17) 0.0004(19) -0.0012(18)
C37 0.025(2) 0.017(2) 0.027(2) 0.0016(16) 0.0008(16) -0.0018(16)
C38 0.0187(19) 0.020(2) 0.0180(18) -0.0048(15) 0.0038(14) -0.0063(15)
C39 0.0193(19) 0.0109(18) 0.0212(19) 0.0031(14) 0.0029(14) 0.0033(14)
C40 0.023(2) 0.0118(18) 0.0183(18) 0.0030(14) 0.0034(15) 0.0006(15)
C41 0.0169(19) 0.021(2) 0.0206(19) -0.0037(15) 0.0053(15) 0.0028(15)
C42 0.024(2) 0.022(2) 0.0073(16) 0.0039(14) 0.0002(14) 0.0052(16)
C43 0.024(2) 0.032(2) 0.024(2) 0.0023(18) 0.0038(16) 0.0071(18)
C44 0.032(3) 0.044(3) 0.025(2) 0.002(2) 0.0060(18) 0.022(2)
C45 0.042(3) 0.029(3) 0.025(2) -0.0082(19) -0.0087(19) 0.020(2)
C46 0.040(3) 0.019(2) 0.020(2) -0.0005(16) -0.0037(17) 0.0054(18)
C47 0.030(2) 0.026(2) 0.0149(19) -0.0023(16) 0.0010(16) 0.0061(18)
C48 0.0143(19) 0.029(2) 0.0131(17) 0.0013(15) 0.0017(14) 0.0049(16)
C49 0.022(2) 0.034(3) 0.026(2) -0.0066(18) 0.0011(17) 0.0045(18)
C50 0.023(2) 0.038(3) 0.030(2) -0.007(2) -0.0030(18) -0.0044(19)
C51 0.026(2) 0.029(2) 0.024(2) -0.0093(18) 0.0037(17) -0.0091(18)
C52 0.020(2) 0.022(2) 0.0196(19) -0.0051(15) 0.0049(15) -0.0028(16)
C53 0.023(2) 0.017(2) 0.027(2) -0.0006(16) -0.0049(17) -0.0060(16)
C54 0.020(2) 0.017(2) 0.0161(18) 0.0009(14) 0.0109(14) -0.0002(15)

loop_
_atom_type_symbol
_atom_type_description
_atom_type_scat_dispersion_real
_atom_type_scat_dispersion_imag
_atom_type_scat_source
C C 0.0033 0.0016 'International Tables Vol C Tables 4.2.6.8 and 6.1.1.4'
H H 0.0000 0.0000 'International Tables Vol C Tables 4.2.6.8 and 6.1.1.4'
N N 0.0061 0.0033 'International Tables Vol C Tables 4.2.6.8 and 6.1.1.4'
O O 0.0106 0.0060 'International Tables Vol C Tables 4.2.6.8 and 6.1.1.4'
Cl Cl 0.1484 0.1585 'International Tables Vol C Tables 4.2.6.8 and 6.1.1.4'
Ni Ni 0.3393 1.1124 'International Tables Vol C Tables 4.2.6.8 and 6.1.1.4'

loop_
_geom_angle_atom_site_label_1
_geom_angle_atom_site_label_2
_geom_angle_atom_site_label_3
_geom_angle
_geom_angle_site_symmetry_1
_geom_angle_site_symmetry_3
_geom_angle_publ_flag
N3 Ni1 N5 98.70(12) . . ?
N3 Ni1 N6 176.85(12) . . ?
N5 Ni1 N6 78.69(12) . . ?
N3 Ni1 N9 95.14(12) . . ?
N5 Ni1 N9 95.90(12) . . ?
N6 Ni1 N9 86.92(12) . . ?
N3 Ni1 N10 86.25(12) . . ?
N5 Ni1 N10 174.81(12) . . ?
N6 Ni1 N10 96.32(12) . . ?
N9 Ni1 N10 85.13(12) . . ?
N3 Ni1 N4 78.37(12) . . ?
N5 Ni1 N4 88.12(12) . . ?
N6 Ni1 N4 99.69(12) . . ?
N9 Ni1 N4 172.85(12) . . ?
N10 Ni1 N4 91.39(12) . . ?
N7 Ni2 N8 78.80(13) . . ?
N7 Ni2 N1 96.38(12) . . ?
N8 Ni2 N1 91.32(13) . . ?
N7 Ni2 N2 174.64(12) . . ?
N8 Ni2 N2 98.26(12) . . ?
N1 Ni2 N2 79.12(12) . . ?
N7 Ni2 N10 88.36(12) . . ?
N8 Ni2 N10 91.01(12) . . ?
N1 Ni2 N10 175.05(12) . . ?
N2 Ni2 N10 96.22(12) . . ?
N7 Ni2 N9 96.16(12) . . ?
N8 Ni2 N9 172.87(12) . . ?
N1 Ni2 N9 94.28(13) . . ?
N2 Ni2 N9 87.15(12) . . ?
N10 Ni2 N9 83.75(12) . . ?
O6 Cl1 O5 108.0(4) . . ?
O6 Cl1 O4 111.4(3) . . ?
O5 Cl1 O4 106.4(3) . . ?
O6 Cl1 O3 109.9(2) . . ?
O5 Cl1 O3 109.6(3) . . ?
O4 Cl1 O3 111.4(2) . . ?
O9 Cl2 O7 110.9(2) . . ?
O9 Cl2 O10 108.9(2) . . ?
O7 Cl2 O10 108.8(2) . . ?
O9 Cl2 O8 110.2(2) . . ?
O7 Cl2 O8 109.0(2) . . ?
O10 Cl2 O8 109.0(2) . . ?
C1 N1 C5 117.8(4) . . ?
C1 N1 Ni2 128.3(3) . . ?
C5 N1 Ni2 113.8(2) . . ?
C6 N2 C13 120.4(3) . . ?
C6 N2 Ni2 114.9(2) . . ?
C13 N2 Ni2 123.9(2) . . ?
C15 N3 C14 119.9(3) . . ?
C15 N3 Ni1 115.6(3) . . ?
C14 N3 Ni1 123.9(2) . . ?
C22 N4 C26 118.8(3) . . ?
C22 N4 Ni1 114.0(2) . . ?
C26 N4 Ni1 127.1(3) . . ?
C27 N5 C31 118.2(3) . . ?
C27 N5 Ni1 127.3(3) . . ?
C31 N5 Ni1 114.4(2) . . ?
C32 N6 C39 119.3(3) . . ?
C32 N6 Ni1 115.7(3) . . ?
C39 N6 Ni1 124.6(2) . . ?
C41 N7 C40 120.9(3) . . ?
C41 N7 Ni2 115.5(3) . . ?
C40 N7 Ni2 123.4(2) . . ?
C52 N8 C48 118.9(3) . . ?
C52 N8 Ni2 126.8(3) . . ?
C48 N8 Ni2 114.2(3) . . ?
C53 N9 Ni1 140.7(3) . . ?
C53 N9 Ni2 116.3(3) . . ?
Ni1 N9 Ni2 95.33(13) . . ?
C54 N10 Ni1 132.8(3) . . ?
C54 N10 Ni2 117.6(3) . . ?
Ni1 N10 Ni2 95.79(12) . . ?
N1 C1 C2 122.7(4) . . ?
C3 C2 C1 119.1(4) . . ?
C4 C3 C2 118.7(4) . . ?
C3 C4 C5 118.7(4) . . ?
N1 C5 C4 122.9(4) . . ?
N1 C5 C6 114.9(3) . . ?
C4 C5 C6 122.2(4) . . ?
N2 C6 C5 116.8(3) . . ?
N2 C6 C7 124.5(3) . . ?
C5 C6 C7 118.6(3) . . ?
C12 C7 C8 119.8(4) . . ?
C12 C7 C6 118.5(4) . . ?
C8 C7 C6 121.6(4) . . ?
C9 C8 C7 120.0(4) . . ?
C10 C9 C8 119.6(4) . . ?
C9 C10 C11 120.7(4) . . ?
C12 C11 C10 119.5(4) . . ?
C11 C12 C7 120.3(4) . . ?
N2 C13 C14 112.4(3) . . ?
N3 C14 C13 110.8(3) . . ?
N3 C15 C22 116.8(3) . . ?
N3 C15 C16 123.6(3) . . ?
C22 C15 C16 119.6(3) . . ?
C17 C16 C21 120.1(4) . . ?
C17 C16 C15 121.8(3) . . ?
C21 C16 C15 118.1(3) . . ?
C16 C17 C18 119.1(4) . . ?
C19 C18 C17 120.7(4) . . ?
C18 C19 C20 120.0(4) . . ?
C21 C20 C19 119.8(4) . . ?
C20 C21 C16 120.3(4) . . ?
N4 C22 C23 122.1(4) . . ?
N4 C22 C15 115.1(3) . . ?
C23 C22 C15 122.8(3) . . ?
C24 C23 C22 119.2(4) . . ?
C25 C24 C23 118.7(4) . . ?
C24 C25 C26 118.9(4) . . ?
N4 C26 C25 122.2(4) . . ?
N5 C27 C28 122.7(4) . . ?
C29 C28 C27 118.7(4) . . ?
C28 C29 C30 119.1(4) . . ?
C29 C30 C31 119.2(4) . . ?
N5 C31 C30 122.0(3) . . ?
N5 C31 C32 114.9(3) . . ?
C30 C31 C32 123.1(3) . . ?
N6 C32 C33 124.4(3) . . ?
N6 C32 C31 116.2(3) . . ?
C33 C32 C31 119.5(3) . . ?
C38 C33 C34 119.3(3) . . ?
C38 C33 C32 121.5(3) . . ?
C34 C33 C32 119.0(3) . . ?
C35 C34 C33 121.0(4) . . ?
C34 C35 C36 119.7(4) . . ?
C37 C36 C35 119.4(4) . . ?
C36 C37 C38 121.4(4) . . ?
C33 C38 C37 119.2(4) . . ?
N6 C39 C40 111.6(3) . . ?
N7 C40 C39 111.6(3) . . ?
N7 C41 C48 116.2(3) . . ?
N7 C41 C42 123.9(3) . . ?
C48 C41 C42 119.8(3) . . ?
C47 C42 C43 120.2(4) . . ?
C47 C42 C41 120.8(4) . . ?
C43 C42 C41 119.0(4) . . ?
C44 C43 C42 119.4(4) . . ?
C45 C44 C43 120.3(4) . . ?
C44 C45 C46 120.2(4) . . ?
C47 C46 C45 119.8(4) . . ?
C42 C47 C46 120.1(4) . . ?
N8 C48 C49 121.9(4) . . ?
N8 C48 C41 114.9(3) . . ?
C49 C48 C41 123.1(4) . . ?
C48 C49 C50 118.3(4) . . ?
C51 C50 C49 119.6(4) . . ?
C50 C51 C52 119.0(4) . . ?
N8 C52 C51 122.0(4) . . ?
N9 C53 O1 177.4(5) . . ?
O2 C54 N10 177.2(4) . . ?

loop_
_geom_bond_atom_site_label_1
_geom_bond_atom_site_label_2
_geom_bond_distance
_geom_bond_site_symmetry_2
_geom_bond_publ_flag
Ni1 N3 2.066(3) . ?
Ni1 N5 2.066(3) . ?
Ni1 N6 2.075(3) . ?
Ni1 N9 2.079(3) . ?
Ni1 N10 2.080(3) . ?
Ni1 N4 2.088(3) . ?
Ni2 N7 2.060(3) . ?
Ni2 N8 2.064(3) . ?
Ni2 N1 2.070(3) . ?
Ni2 N2 2.074(3) . ?
Ni2 N10 2.099(3) . ?
Ni2 N9 2.115(3) . ?
Cl1 O6 1.379(4) . ?
Cl1 O5 1.406(4) . ?
Cl1 O4 1.413(3) . ?
Cl1 O3 1.434(3) . ?
Cl2 O9 1.420(3) . ?
Cl2 O7 1.434(3) . ?
Cl2 O10 1.443(4) . ?
Cl2 O8 1.446(3) . ?
O1 C53 1.200(5) . ?
O2 C54 1.193(5) . ?
N1 C1 1.332(5) . ?
N1 C5 1.344(5) . ?
N2 C6 1.287(5) . ?
N2 C13 1.474(4) . ?
N3 C15 1.289(4) . ?
N3 C14 1.448(5) . ?
N4 C22 1.335(5) . ?
N4 C26 1.343(5) . ?
N5 C27 1.334(5) . ?
N5 C31 1.349(5) . ?
N6 C32 1.290(5) . ?
N6 C39 1.471(4) . ?
N7 C41 1.297(5) . ?
N7 C40 1.455(5) . ?
N8 C52 1.340(5) . ?
N8 C48 1.345(5) . ?
N9 C53 1.194(5) . ?
N10 C54 1.194(5) . ?
C1 C2 1.387(6) . ?
C2 C3 1.381(6) . ?
C3 C4 1.380(6) . ?
C4 C5 1.384(5) . ?
C5 C6 1.489(5) . ?
C6 C7 1.492(5) . ?
C7 C12 1.393(5) . ?
C7 C8 1.393(5) . ?
C8 C9 1.390(6) . ?
C9 C10 1.384(6) . ?
C10 C11 1.395(7) . ?
C11 C12 1.378(6) . ?
C13 C14 1.536(5) . ?
C15 C22 1.476(5) . ?
C15 C16 1.497(5) . ?
C16 C17 1.387(5) . ?
C16 C21 1.392(5) . ?
C17 C18 1.400(6) . ?
C18 C19 1.375(6) . ?
C19 C20 1.390(6) . ?
C20 C21 1.382(5) . ?
C22 C23 1.390(5) . ?
C23 C24 1.386(5) . ?
C24 C25 1.384(6) . ?
C25 C26 1.391(6) . ?
C27 C28 1.391(6) . ?
C28 C29 1.376(6) . ?
C29 C30 1.376(5) . ?
C30 C31 1.388(5) . ?
C31 C32 1.487(5) . ?
C32 C33 1.477(5) . ?
C33 C38 1.383(5) . ?
C33 C34 1.400(5) . ?
C34 C35 1.367(6) . ?
C35 C36 1.395(6) . ?
C36 C37 1.372(6) . ?
C37 C38 1.390(5) . ?
C39 C40 1.547(5) . ?
C41 C48 1.478(5) . ?
C41 C42 1.499(5) . ?
C42 C47 1.378(6) . ?
C42 C43 1.395(5) . ?
C43 C44 1.388(6) . ?
C44 C45 1.376(7) . ?
C45 C46 1.387(6) . ?
C46 C47 1.387(6) . ?
C48 C49 1.392(5) . ?
C49 C50 1.394(6) . ?
C50 C51 1.364(6) . ?
C51 C52 1.395(5) . ?
